data_7240656
loop_
_publ_author_name
'Yang, Xiaoming'
'Wang, Yanna'
'Zhang, Weijing'
'Yin, Yanli'
'Li, Zhimin'
'Zhang, Tonglai'

_publ_section_title
;
 New nitrogen-rich heterocycle compound to build 3D energetic metal
 complexes
;
_journal_name_full CrystEngComm
_journal_paper_doi 10.1039/D0CE00791A
_journal_year 2020
_chemical_formula_sum 'C6 H8 K2 N14 O2'
_chemical_formula_weight 386.46
_space_group_IT_number 4
_space_group_name_Hall 'P 2yb'
_space_group_name_H-M_alt 'P 1 21 1'
_symmetry_cell_setting monoclinic
_symmetry_space_group_name_H-M 'P 1 21 1'
_atom_sites_solution_hydrogens geom
_atom_sites_solution_primary direct
_atom_sites_solution_secondary difmap
_audit_creation_method SHELXL-97
_audit_update_record
;
2020-03-31 deposited with the CCDC.	2020-06-04 downloaded from the CCDC.
;
_cell_angle_alpha 90.00
_cell_angle_beta 95.512(7)
_cell_angle_gamma 90.00
_cell_formula_units_Z 1
_cell_length_a 3.717(2)
_cell_length_b 12.459(6)
_cell_length_c 7.693(4)
_cell_measurement_reflns_used 1507
_cell_measurement_temperature 153(2)
_cell_measurement_theta_max 31.497
_cell_measurement_theta_min 2.660
_cell_volume 354.6(3)
_computing_cell_refinement 'CrystalClear (Rigaku Inc., 2008)'
_computing_data_collection 'CrystalClear (Rigaku Inc., 2008)'
_computing_data_reduction 'CrystalClear (Rigaku Inc., 2008)'
_computing_structure_refinement 'SHELXL-97 (Sheldrick, 1997)'
_computing_structure_solution 'SHELXS-97 (Sheldrick, 1990)'
_diffrn_ambient_temperature 153(2)
_diffrn_detector_area_resol_mean 28.5714
_diffrn_measured_fraction_theta_full 0.974
_diffrn_measured_fraction_theta_max 0.974
_diffrn_measurement_device_type AFC10/Saturn724+
_diffrn_measurement_method 'phi and omega scans'
_diffrn_radiation_monochromator graphite
_diffrn_radiation_source 'Rotating Anode'
_diffrn_radiation_type MoK\a
_diffrn_radiation_wavelength 0.71073
_diffrn_reflns_av_R_equivalents 0.0293
_diffrn_reflns_av_sigmaI/netI 0.0665
_diffrn_reflns_limit_h_max 5
_diffrn_reflns_limit_h_min -5
_diffrn_reflns_limit_k_max 16
_diffrn_reflns_limit_k_min -18
_diffrn_reflns_limit_l_max 11
_diffrn_reflns_limit_l_min -10
_diffrn_reflns_number 3500
_diffrn_reflns_theta_full 31.49
_diffrn_reflns_theta_max 31.49
_diffrn_reflns_theta_min 3.12
_diffrn_standards_decay_% 0
_diffrn_standards_interval_count 0
_diffrn_standards_interval_time 0
_diffrn_standards_number 0
_exptl_absorpt_coefficient_mu 0.709
_exptl_absorpt_correction_T_max 0.9455
_exptl_absorpt_correction_T_min 0.8049
_exptl_absorpt_correction_type Multi-scans
_exptl_crystal_colour Colorless
_exptl_crystal_density_diffrn 1.810
_exptl_crystal_density_method 'not measured'
_exptl_crystal_description Prism
_exptl_crystal_F_000 196
_exptl_crystal_size_max 0.32
_exptl_crystal_size_mid 0.15
_exptl_crystal_size_min 0.08
_refine_diff_density_max 0.411
_refine_diff_density_min -0.443
_refine_diff_density_rms 0.077
_refine_ls_abs_structure_details 'Flack H D (1983), Acta Cryst. A39, 876-881'
_refine_ls_abs_structure_Flack -0.08(4)
_refine_ls_extinction_method none
_refine_ls_goodness_of_fit_ref 1.000
_refine_ls_hydrogen_treatment mixed
_refine_ls_matrix_type full
_refine_ls_number_parameters 113
_refine_ls_number_reflns 1988
_refine_ls_number_restraints 1
_refine_ls_restrained_S_all 1.000
_refine_ls_R_factor_all 0.0419
_refine_ls_R_factor_gt 0.0327
_refine_ls_shift/su_max 0.000
_refine_ls_shift/su_mean 0.000
_refine_ls_structure_factor_coef Fsqd
_refine_ls_weighting_details 'calc w=1/[\s^2^(Fo^2^)+(0.0193P)^2^+0.0960P] where P=(Fo^2^+2Fc^2^)/3'
_refine_ls_weighting_scheme calc
_refine_ls_wR_factor_gt 0.0672
_refine_ls_wR_factor_ref 0.0700
_reflns_number_gt 1653
_reflns_number_total 1988
_reflns_threshold_expression >2sigma(I)
_cod_data_source_file d0ce00791a2.cif
_cod_data_source_block bn4450
_cod_depositor_comments
;
The following automatic conversions were performed:

data item '_symmetry_cell_setting' value 'Monoclinic' was changed to
'monoclinic' in accordance with the
/home/data/users/saulius/crontab/automatic-downloads/rss-feeds/RSC/lib/dictionaries/cif_core.dic
dictionary named 'cif_core.dic' version 2.4.2 last updated on
2011-04-26.

Automatic conversion script
Id: cif_fix_values 7556 2019-12-06 15:28:31Z antanas 
;
_cod_original_cell_volume 354.5(3)
_cod_original_sg_symbol_H-M P2(1)
_cod_database_code 7240656

loop_
_symmetry_equiv_pos_as_xyz
'x, y, z'
'-x, y+1/2, -z'

loop_
_atom_site_label
_atom_site_type_symbol
_atom_site_fract_x
_atom_site_fract_y
_atom_site_fract_z
_atom_site_U_iso_or_equiv
_atom_site_adp_type
_atom_site_occupancy
_atom_site_symmetry_multiplicity
_atom_site_calc_flag
_atom_site_refinement_flags
_atom_site_disorder_assembly
_atom_site_disorder_group
K1 K 0.52286(13) 0.57242(4) 0.65825(6) 0.01598(11) Uani 1 1 d . . .
O1 O 0.0410(5) 0.61460(14) 0.9151(2) 0.0204(4) Uani 1 1 d . . .
H1A H 0.0556 0.5626 1.0129 0.024 Uiso 1 1 calc R . .
H1B H 0.0446 0.6896 0.9576 0.024 Uiso 1 1 calc R . .
N1 N 0.5801(6) 0.46627(16) 0.3299(3) 0.0158(4) Uani 1 1 d . . .
N2 N 0.4281(6) 0.47236(16) 0.1639(3) 0.0172(4) Uani 1 1 d . . .
N3 N 0.4609(6) 0.37945(17) 0.0866(3) 0.0181(4) Uani 1 1 d . . .
N4 N 0.6379(6) 0.30974(17) 0.1968(3) 0.0173(4) Uani 1 1 d . . .
N5 N 0.9873(5) 0.38458(16) 0.6426(2) 0.0142(4) Uani 1 1 d . . .
N6 N 1.1385(6) 0.31259(17) 0.7606(3) 0.0159(4) Uani 1 1 d . . .
N7 N 0.9840(6) 0.21715(16) 0.5264(2) 0.0147(4) Uani 1 1 d . . .
C1 C 0.7094(6) 0.36583(18) 0.3437(3) 0.0116(4) Uani 1 1 d . . .
C2 C 0.8967(6) 0.32243(18) 0.5048(3) 0.0122(5) Uani 1 1 d . . .
C3 C 1.1352(7) 0.2153(2) 0.6917(3) 0.0162(5) Uani 1 1 d . . .
H3 H 1.2273 0.1528 0.7511 0.019 Uiso 1 1 calc R . .
H6 H 1.245(10) 0.336(3) 0.848(5) 0.043(11) Uiso 1 1 d . . .

loop_
_atom_site_aniso_label
_atom_site_aniso_U_11
_atom_site_aniso_U_22
_atom_site_aniso_U_33
_atom_site_aniso_U_23
_atom_site_aniso_U_13
_atom_site_aniso_U_12
K1 0.0162(2) 0.0164(2) 0.0150(2) -0.0006(2) -0.00064(16) 0.0020(2)
O1 0.0286(10) 0.0174(8) 0.0141(9) 0.0034(7) -0.0031(7) -0.0013(7)
N1 0.0206(10) 0.0145(10) 0.0111(10) 0.0010(8) -0.0039(8) 0.0013(8)
N2 0.0246(11) 0.0158(10) 0.0099(10) 0.0014(8) -0.0049(8) 0.0016(8)
N3 0.0209(10) 0.0209(11) 0.0113(10) 0.0001(9) -0.0058(8) 0.0023(9)
N4 0.0219(11) 0.0162(10) 0.0127(10) -0.0014(9) -0.0045(9) 0.0020(9)
N5 0.0206(10) 0.0131(9) 0.0079(10) -0.0002(8) -0.0043(8) 0.0012(8)
N6 0.0209(11) 0.0152(10) 0.0101(10) 0.0008(9) -0.0056(9) 0.0031(8)
N7 0.0194(10) 0.0128(9) 0.0113(10) -0.0003(8) -0.0017(8) 0.0015(8)
C1 0.0124(10) 0.0132(11) 0.0085(11) 0.0005(9) -0.0016(9) -0.0004(9)
C2 0.0126(11) 0.0125(11) 0.0114(11) 0.0000(9) 0.0003(9) -0.0007(10)
C3 0.0191(12) 0.0158(12) 0.0132(12) 0.0015(10) -0.0019(10) 0.0024(9)

loop_
_atom_type_symbol
_atom_type_description
_atom_type_scat_dispersion_real
_atom_type_scat_dispersion_imag
_atom_type_scat_source
C C 0.0033 0.0016 'International Tables Vol C Tables 4.2.6.8 and 6.1.1.4'
H H 0.0000 0.0000 'International Tables Vol C Tables 4.2.6.8 and 6.1.1.4'
N N 0.0061 0.0033 'International Tables Vol C Tables 4.2.6.8 and 6.1.1.4'
O O 0.0106 0.0060 'International Tables Vol C Tables 4.2.6.8 and 6.1.1.4'
K K 0.2009 0.2494 'International Tables Vol C Tables 4.2.6.8 and 6.1.1.4'

loop_
_geom_angle_atom_site_label_1
_geom_angle_atom_site_label_2
_geom_angle_atom_site_label_3
_geom_angle
_geom_angle_site_symmetry_1
_geom_angle_site_symmetry_3
_geom_angle_publ_flag
O1 K1 O1 84.67(6) 1_655 . ?
O1 K1 N1 129.05(7) 1_655 . ?
O1 K1 N1 143.18(6) . . ?
O1 K1 N7 129.14(6) 1_655 2_656 ?
O1 K1 N7 78.54(6) . 2_656 ?
N1 K1 N7 87.41(6) . 2_656 ?
O1 K1 N5 78.53(6) 1_655 . ?
O1 K1 N5 126.31(6) . . ?
N1 K1 N5 60.08(6) . . ?
N7 K1 N5 147.46(6) 2_656 . ?
O1 K1 N7 78.69(6) 1_655 2_756 ?
O1 K1 N7 131.92(6) . 2_756 ?
N1 K1 N7 76.24(6) . 2_756 ?
N7 K1 N7 78.00(6) 2_656 2_756 ?
N5 K1 N7 94.09(7) . 2_756 ?
O1 K1 N5 126.66(6) 1_655 1_455 ?
O1 K1 N5 73.64(6) . 1_455 ?
N1 K1 N5 73.58(6) . 1_455 ?
N7 K1 N5 93.85(7) 2_656 1_455 ?
N5 K1 N5 76.74(6) . 1_455 ?
N7 K1 N5 149.05(6) 2_756 1_455 ?
O1 K1 N4 73.12(6) 1_655 2_656 ?
O1 K1 N4 56.06(5) . 2_656 ?
N1 K1 N4 138.96(6) . 2_656 ?
N7 K1 N4 57.62(6) 2_656 2_656 ?
N5 K1 N4 151.25(6) . 2_656 ?
N7 K1 N4 75.94(6) 2_756 2_656 ?
N5 K1 N4 124.76(6) 1_455 2_656 ?
O1 K1 K1 130.46(5) 1_655 1_455 ?
O1 K1 K1 45.79(4) . 1_455 ?
N1 K1 K1 99.11(4) . 1_455 ?
N7 K1 K1 52.67(5) 2_656 1_455 ?
N5 K1 K1 126.56(5) . 1_455 ?
N7 K1 K1 130.67(4) 2_756 1_455 ?
N5 K1 K1 49.82(4) 1_455 1_455 ?
N4 K1 K1 77.42(4) 2_656 1_455 ?
O1 K1 K1 49.54(5) 1_655 1_655 ?
O1 K1 K1 134.21(4) . 1_655 ?
N1 K1 K1 80.89(4) . 1_655 ?
N7 K1 K1 127.33(5) 2_656 1_655 ?
N5 K1 K1 53.44(4) . 1_655 ?
N7 K1 K1 49.33(4) 2_756 1_655 ?
N5 K1 K1 130.18(4) 1_455 1_655 ?
N4 K1 K1 102.58(4) 2_656 1_655 ?
K1 K1 K1 180.0 1_455 1_655 ?
K1 O1 K1 84.67(6) 1_455 . ?
K1 O1 H1A 114.5 1_455 . ?
K1 O1 H1A 114.5 . . ?
K1 O1 H1B 114.5 1_455 . ?
K1 O1 H1B 114.5 . . ?
H1A O1 H1B 111.6 . . ?
C1 N1 N2 103.97(19) . . ?
C1 N1 K1 114.59(15) . . ?
N2 N1 K1 138.27(15) . . ?
N3 N2 N1 109.33(19) . . ?
N2 N3 N4 110.2(2) . . ?
C1 N4 N3 103.99(19) . . ?
C1 N4 K1 102.45(15) . 2_646 ?
N3 N4 K1 135.56(16) . 2_646 ?
C2 N5 N6 101.8(2) . . ?
C2 N5 K1 113.23(15) . . ?
N6 N5 K1 135.27(15) . . ?
C2 N5 K1 126.10(15) . 1_655 ?
N6 N5 K1 104.62(14) . 1_655 ?
K1 N5 K1 76.74(6) . 1_655 ?
C3 N6 N5 110.5(2) . . ?
C3 N6 H6 131(3) . . ?
N5 N6 H6 117(3) . . ?
C3 N7 C2 101.9(2) . . ?
C3 N7 K1 130.66(16) . 2_646 ?
C2 N7 K1 114.01(15) . 2_646 ?
C3 N7 K1 102.57(15) . 2_746 ?
C2 N7 K1 131.88(15) . 2_746 ?
K1 N7 K1 78.00(6) 2_646 2_746 ?
N4 C1 N1 112.4(2) . . ?
N4 C1 C2 124.3(2) . . ?
N1 C1 C2 123.3(2) . . ?
N5 C2 N7 115.2(2) . . ?
N5 C2 C1 121.5(2) . . ?
N7 C2 C1 123.3(2) . . ?
N6 C3 N7 110.6(2) . . ?
N6 C3 H3 124.7 . . ?
N7 C3 H3 124.7 . . ?

loop_
_geom_bond_atom_site_label_1
_geom_bond_atom_site_label_2
_geom_bond_distance
_geom_bond_site_symmetry_2
_geom_bond_publ_flag
K1 O1 2.676(2) 1_655 ?
K1 O1 2.840(2) . ?
K1 N1 2.877(2) . ?
K1 N7 2.882(2) 2_656 ?
K1 N5 2.917(2) . ?
K1 N7 3.021(2) 2_756 ?
K1 N5 3.067(2) 1_455 ?
K1 N4 3.236(3) 2_656 ?
K1 K1 3.716(2) 1_455 ?
K1 K1 3.717(2) 1_655 ?
O1 K1 2.676(2) 1_455 ?
O1 H1A 0.9900 . ?
O1 H1B 0.9900 . ?
N1 C1 1.341(3) . ?
N1 N2 1.348(3) . ?
N2 N3 1.312(3) . ?
N3 N4 1.341(3) . ?
N4 C1 1.333(3) . ?
N4 K1 3.236(3) 2_646 ?
N5 C2 1.330(3) . ?
N5 N6 1.359(3) . ?
N5 K1 3.067(2) 1_655 ?
N6 C3 1.323(3) . ?
N6 H6 0.80(4) . ?
N7 C3 1.340(3) . ?
N7 C2 1.358(3) . ?
N7 K1 2.882(2) 2_646 ?
N7 K1 3.021(2) 2_746 ?
C1 C2 1.466(3) . ?
C3 H3 0.9500 . ?

loop_
_geom_torsion_atom_site_label_1
_geom_torsion_atom_site_label_2
_geom_torsion_atom_site_label_3
_geom_torsion_atom_site_label_4
_geom_torsion
_geom_torsion_site_symmetry_1
_geom_torsion_site_symmetry_2
_geom_torsion_site_symmetry_3
_geom_torsion_site_symmetry_4
_geom_torsion_publ_flag
O1 K1 O1 K1 180.0 1_655 . . 1_455 ?
N1 K1 O1 K1 -21.39(11) . . . 1_455 ?
N7 K1 O1 K1 48.25(6) 2_656 . . 1_455 ?
N5 K1 O1 K1 -108.45(6) . . . 1_455 ?
N7 K1 O1 K1 110.39(7) 2_756 . . 1_455 ?
N5 K1 O1 K1 -49.27(5) 1_455 . . 1_455 ?
N4 K1 O1 K1 106.78(7) 2_656 . . 1_455 ?
K1 K1 O1 K1 180.0 1_655 . . 1_455 ?
O1 K1 N1 C1 58.97(18) 1_655 . . . ?
O1 K1 N1 C1 -93.15(18) . . . . ?
N7 K1 N1 C1 -160.05(16) 2_656 . . . ?
N5 K1 N1 C1 18.64(15) . . . . ?
N7 K1 N1 C1 121.68(17) 2_756 . . . ?
N5 K1 N1 C1 -65.26(16) 1_455 . . . ?
N4 K1 N1 C1 170.22(14) 2_656 . . . ?
K1 K1 N1 C1 -108.51(15) 1_455 . . . ?
K1 K1 N1 C1 71.49(15) 1_655 . . . ?
O1 K1 N1 N2 -145.3(2) 1_655 . . . ?
O1 K1 N1 N2 62.6(3) . . . . ?
N7 K1 N1 N2 -4.3(2) 2_656 . . . ?
N5 K1 N1 N2 174.4(3) . . . . ?
N7 K1 N1 N2 -82.6(2) 2_756 . . . ?
N5 K1 N1 N2 90.5(2) 1_455 . . . ?
N4 K1 N1 N2 -34.0(3) 2_656 . . . ?
K1 K1 N1 N2 47.3(2) 1_455 . . . ?
K1 K1 N1 N2 -132.7(2) 1_655 . . . ?
C1 N1 N2 N3 1.3(3) . . . . ?
K1 N1 N2 N3 -156.08(18) . . . . ?
N1 N2 N3 N4 -0.8(3) . . . . ?
N2 N3 N4 C1 -0.1(3) . . . . ?
N2 N3 N4 K1 124.8(2) . . . 2_646 ?
O1 K1 N5 C2 -171.52(17) 1_655 . . . ?
O1 K1 N5 C2 113.95(16) . . . . ?
N1 K1 N5 C2 -22.38(15) . . . . ?
N7 K1 N5 C2 -19.9(2) 2_656 . . . ?
N7 K1 N5 C2 -93.94(16) 2_756 . . . ?
N5 K1 N5 C2 56.11(17) 1_455 . . . ?
N4 K1 N5 C2 -161.86(14) 2_656 . . . ?
K1 K1 N5 C2 56.11(17) 1_455 . . . ?
K1 K1 N5 C2 -123.89(17) 1_655 . . . ?
O1 K1 N5 N6 49.9(2) 1_655 . . . ?
O1 K1 N5 N6 -24.7(2) . . . . ?
N1 K1 N5 N6 -161.0(2) . . . . ?
N7 K1 N5 N6 -158.55(19) 2_656 . . . ?
N7 K1 N5 N6 127.4(2) 2_756 . . . ?
N5 K1 N5 N6 -82.5(2) 1_455 . . . ?
N4 K1 N5 N6 59.5(3) 2_656 . . . ?
K1 K1 N5 N6 -82.5(2) 1_455 . . . ?
K1 K1 N5 N6 97.5(2) 1_655 . . . ?
O1 K1 N5 K1 -47.64(5) 1_655 . . 1_655 ?
O1 K1 N5 K1 -122.16(6) . . . 1_655 ?
N1 K1 N5 K1 101.51(6) . . . 1_655 ?
N7 K1 N5 K1 103.95(10) 2_656 . . 1_655 ?
N7 K1 N5 K1 29.94(5) 2_756 . . 1_655 ?
N5 K1 N5 K1 180.0 1_455 . . 1_655 ?
N4 K1 N5 K1 -37.97(13) 2_656 . . 1_655 ?
K1 K1 N5 K1 180.0 1_455 . . 1_655 ?
C2 N5 N6 C3 0.5(3) . . . . ?
K1 N5 N6 C3 142.13(18) . . . . ?
K1 N5 N6 C3 -132.09(17) 1_655 . . . ?
N3 N4 C1 N1 0.9(3) . . . . ?
K1 N4 C1 N1 -143.01(17) 2_646 . . . ?
N3 N4 C1 C2 178.9(2) . . . . ?
K1 N4 C1 C2 34.9(2) 2_646 . . . ?
N2 N1 C1 N4 -1.4(3) . . . . ?
K1 N1 C1 N4 162.25(16) . . . . ?
N2 N1 C1 C2 -179.4(2) . . . . ?
K1 N1 C1 C2 -15.7(3) . . . . ?
N6 N5 C2 N7 -0.9(3) . . . . ?
K1 N5 C2 N7 -152.49(16) . . . . ?
K1 N5 C2 N7 117.3(2) 1_655 . . . ?
N6 N5 C2 C1 177.9(2) . . . . ?
K1 N5 C2 C1 26.3(3) . . . . ?
K1 N5 C2 C1 -63.9(3) 1_655 . . . ?
C3 N7 C2 N5 0.9(3) . . . . ?
K1 N7 C2 N5 146.30(16) 2_646 . . . ?
K1 N7 C2 N5 -118.3(2) 2_746 . . . ?
C3 N7 C2 C1 -177.9(2) . . . . ?
K1 N7 C2 C1 -32.5(3) 2_646 . . . ?
K1 N7 C2 C1 62.9(3) 2_746 . . . ?
N4 C1 C2 N5 174.3(2) . . . . ?
N1 C1 C2 N5 -8.0(3) . . . . ?
N4 C1 C2 N7 -7.0(4) . . . . ?
N1 C1 C2 N7 170.7(2) . . . . ?
N5 N6 C3 N7 0.0(3) . . . . ?
C2 N7 C3 N6 -0.5(3) . . . . ?
K1 N7 C3 N6 -137.38(19) 2_646 . . . ?
K1 N7 C3 N6 137.75(18) 2_746 . . . ?
